data_4060772
loop_
_publ_author_name
'Fleischer, Holger'
'Mathiasch, Bernd'
'Schollmeyer, Dieter'

_publ_section_title
;
The Adducts of Telluriumtetrachloride with Allylalcohol and
Allylacetate: 1,2- vs 1,3-Addition; Structure and Dynamics of Te...O
Interactions in different Phases
;
_journal_name_full Organometallics
_journal_paper_doi 10.1021/om0104159
_journal_year 2002
_chemical_formula_sum 'C5 H8 Cl4 O2 Te'
_chemical_formula_weight 369.51
_space_group_IT_number 14
_symmetry_cell_setting monoclinic
_symmetry_space_group_name_Hall '-P 2ybc'
_symmetry_space_group_name_H-M 'P 1 21/c 1'
_cell_angle_alpha 90.00
_cell_angle_beta 108.0930(10)
_cell_angle_gamma 90.00
_cell_formula_units_Z 4
_cell_length_a 9.7632(6)
_cell_length_b 8.1175(5)
_cell_length_c 15.2195(9)
_cell_measurement_temperature 193(2)
_cell_volume 1146.55(12)
_diffrn_ambient_temperature 193(2)
_exptl_crystal_density_diffrn 2.141
_refine_ls_wR_factor_obs 0.0543
_cod_original_sg_symbol_H-M 'P 21/c'
_cod_database_code 4060772

loop_
_symmetry_equiv_pos_as_xyz
'x, y, z'
'-x, y+1/2, -z+1/2'
'-x, -y, -z'
'x, -y-1/2, z-1/2'

loop_
_atom_site_label
_atom_site_type_symbol
_atom_site_fract_x
_atom_site_fract_y
_atom_site_fract_z
_atom_site_U_iso_or_equiv
_atom_site_adp_type
_atom_site_occupancy
_atom_site_symmetry_multiplicity
_atom_site_calc_flag
_atom_site_refinement_flags
_atom_site_disorder_assembly
_atom_site_disorder_group
Te1 Te 0.35066(2) 0.00330(3) 0.161563(13) 0.02305(7) Uani 1 1 d . . .
Cl1 Cl 0.58972(9) -0.09401(11) 0.15452(6) 0.0293(2) Uani 1 1 d . . .
Cl2 Cl 0.09397(10) 0.06162(14) 0.14862(7) 0.0421(3) Uani 1 1 d . . .
Cl3 Cl 0.38266(11) 0.26810(11) 0.10802(6) 0.0343(2) Uani 1 1 d . . .
Cl4 Cl 0.30449(10) -0.51524(11) -0.10423(6) 0.0324(2) Uani 1 1 d . . .
C1 C 0.2737(4) -0.0823(4) 0.0221(2) 0.0252(8) Uani 1 1 d . . .
H1A H 0.3272 -0.0310 -0.0133 0.030 Uiso 1 1 d R . .
H1B H 0.1786 -0.0405 -0.0019 0.030 Uiso 1 1 d R . .
C2 C 0.2876(4) -0.2644(4) 0.0103(2) 0.0226(7) Uani 1 1 d . . .
H2 H 0.3804 -0.2844 0.0468 0.027 Uiso 1 1 d R . .
O3 O 0.1813(2) -0.3560(3) 0.04021(15) 0.0270(6) Uani 1 1 d . . .
C4 C 0.1988(4) -0.3585(4) 0.1305(2) 0.0261(8) Uani 1 1 d . . .
O5 O 0.2940(3) -0.2823(3) 0.18675(16) 0.0306(6) Uani 1 1 d . . .
C6 C 0.0909(4) -0.4599(5) 0.1545(3) 0.0353(9) Uani 1 1 d . . .
H6A H 0.0256 -0.5092 0.0982 0.053 Uiso 1 1 d R . .
H6B H 0.0356 -0.3908 0.1841 0.053 Uiso 1 1 d R . .
H6C H 0.1396 -0.5474 0.1972 0.053 Uiso 1 1 d R . .
C7 C 0.2594(4) -0.3053(4) -0.0901(2) 0.0264(8) Uani 1 1 d . . .
H7A H 0.1624 -0.2982 -0.1236 0.032 Uiso 1 1 d R . .
H7B H 0.3211 -0.2379 -0.1180 0.032 Uiso 1 1 d R . .

loop_
_atom_site_aniso_label
_atom_site_aniso_U_11
_atom_site_aniso_U_22
_atom_site_aniso_U_33
_atom_site_aniso_U_23
_atom_site_aniso_U_13
_atom_site_aniso_U_12
Te1 0.02430(12) 0.02599(12) 0.01965(11) -0.00079(11) 0.00796(8) -0.00119(11)
Cl1 0.0244(4) 0.0315(5) 0.0322(5) -0.0024(4) 0.0092(4) -0.0012(4)
Cl2 0.0288(5) 0.0633(7) 0.0357(5) -0.0024(5) 0.0124(4) 0.0065(5)
Cl3 0.0432(6) 0.0239(5) 0.0381(5) 0.0005(4) 0.0162(4) 0.0001(4)
Cl4 0.0381(5) 0.0299(5) 0.0304(4) -0.0053(4) 0.0125(4) -0.0009(4)
C1 0.028(2) 0.0282(19) 0.0179(18) 0.0040(15) 0.0058(15) 0.0027(16)
C2 0.0187(17) 0.028(2) 0.0207(17) -0.0027(14) 0.0060(14) -0.0040(14)
O3 0.0245(13) 0.0321(14) 0.0252(13) -0.0022(11) 0.0089(11) -0.0074(11)
C4 0.028(2) 0.026(2) 0.0256(19) 0.0026(15) 0.0096(16) 0.0018(16)
O5 0.0363(16) 0.0330(15) 0.0199(13) 0.0026(11) 0.0051(11) -0.0106(12)
C6 0.034(2) 0.042(3) 0.033(2) 0.0029(17) 0.0151(17) -0.0102(17)
C7 0.0269(19) 0.028(2) 0.0241(19) -0.0027(15) 0.0075(16) -0.0018(15)

loop_
_geom_bond_atom_site_label_1
_geom_bond_atom_site_label_2
_geom_bond_distance
_geom_bond_site_symmetry_2
_geom_bond_publ_flag
Te1 C1 2.136(3) . ?
Te1 Cl3 2.3538(9) . ?
Te1 O5 2.441(2) . ?
Te1 Cl2 2.4974(10) . ?
Te1 Cl1 2.4977(9) . ?
Cl4 C7 1.790(3) . ?
C1 C2 1.500(5) . ?
C2 O3 1.459(4) . ?
C2 C7 1.503(4) . ?
O3 C4 1.332(4) . ?
C4 O5 1.219(4) . ?
C4 C6 1.469(5) . ?
